data_2207425
loop_
_publ_author_name
'Wu, An-Shu'
'Li, Xiang-Gao'
'Xu, De-Shun'
'Wang, Shi-Rong'

_publ_section_title
;
 <i>N</i>,<i>N</i>-Dibenzyl-4-(4,4-diphenylbuta-1,3-dienyl)-3-methylaniline
;
_journal_coeditor_code AT6052
_journal_issue 12
_journal_name_full 'Acta Crystallographica Section E'
_journal_page_first o4167
_journal_page_last o4168
_journal_paper_doi 10.1107/S1600536805037360
_journal_volume 61
_journal_year 2005
_chemical_formula_iupac 'C37 H33 N'
_chemical_formula_moiety 'C37 H33 N'
_chemical_formula_sum 'C37 H33 N'
_chemical_formula_weight 491.64
_chemical_melting_point 420
_chemical_name_systematic
;
N,N-Dibenzyl-4-(4,4-diphenylbuta-1,3-dienyl)-3-methylaniline
;
_space_group_IT_number 2
_symmetry_cell_setting triclinic
_symmetry_space_group_name_Hall '-P 1'
_symmetry_space_group_name_H-M 'P -1'
_cell_angle_alpha 117.824(4)
_cell_angle_beta 90.749(5)
_cell_angle_gamma 99.054(5)
_cell_formula_units_Z 2
_cell_length_a 6.1629(16)
_cell_length_b 15.935(4)
_cell_length_c 16.323(4)
_cell_measurement_reflns_used 1753
_cell_measurement_temperature 294(2)
_cell_measurement_theta_max 26.3
_cell_measurement_theta_min 2.5
_cell_volume 1393.1(6)
_computing_cell_refinement 'SAINT (Bruker, 1997)'
_computing_data_collection 'SMART (Bruker, 1997)'
_computing_data_reduction SAINT
_computing_molecular_graphics 'SHELXTL (Bruker, 1997)'
_computing_publication_material SHELXTL
_computing_structure_refinement 'SHELXL97 (Sheldrick, 1997)'
_computing_structure_solution 'SHELXS97 (Sheldrick, 1997)'
_diffrn_ambient_temperature 294(2)
_diffrn_measured_fraction_theta_full 0.991
_diffrn_measured_fraction_theta_max 0.991
_diffrn_measurement_device_type 'Bruker SMART 1000 CCD area-detector'
_diffrn_measurement_method '\f and \w'
_diffrn_radiation_monochromator graphite
_diffrn_radiation_source 'fine-focus sealed tube'
_diffrn_radiation_type MoK\a
_diffrn_radiation_wavelength 0.71073
_diffrn_reflns_av_R_equivalents 0.027
_diffrn_reflns_av_sigmaI/netI 0.070
_diffrn_reflns_limit_h_max 5
_diffrn_reflns_limit_h_min -7
_diffrn_reflns_limit_k_max 18
_diffrn_reflns_limit_k_min -18
_diffrn_reflns_limit_l_max 19
_diffrn_reflns_limit_l_min -15
_diffrn_reflns_number 7091
_diffrn_reflns_theta_full 25.0
_diffrn_reflns_theta_max 25.0
_diffrn_reflns_theta_min 1.4
_diffrn_standards_number 0
_exptl_absorpt_coefficient_mu 0.07
_exptl_absorpt_correction_T_max 0.9947
_exptl_absorpt_correction_T_min 0.9738
_exptl_absorpt_correction_type multi-scan
_exptl_absorpt_process_details '(SADABS; Bruker, 1997)'
_exptl_crystal_colour yellow
_exptl_crystal_density_diffrn 1.172
_exptl_crystal_density_method 'not measured'
_exptl_crystal_description plate
_exptl_crystal_F_000 524
_exptl_crystal_size_max 0.40
_exptl_crystal_size_mid 0.16
_exptl_crystal_size_min 0.08
_refine_diff_density_max 0.14
_refine_diff_density_min -0.18
_refine_ls_extinction_method none
_refine_ls_goodness_of_fit_ref 1.02
_refine_ls_hydrogen_treatment constr
_refine_ls_matrix_type full
_refine_ls_number_parameters 344
_refine_ls_number_reflns 4873
_refine_ls_number_restraints 0
_refine_ls_restrained_S_all 1.02
_refine_ls_R_factor_all 0.118
_refine_ls_R_factor_gt 0.054
_refine_ls_shift/su_max 0.001
_refine_ls_shift/su_mean 0.000
_refine_ls_structure_factor_coef Fsqd
_refine_ls_weighting_details 'calc w=1/[\s^2^(Fo^2^)+(0.0464P)^2^+0.1576P] where P=(Fo^2^+2Fc^2^)/3'
_refine_ls_weighting_scheme calc
_refine_ls_wR_factor_ref 0.131
_reflns_number_gt 2678
_reflns_number_total 4873
_reflns_threshold_expression I>2\s(I)
_cod_data_source_file at6052.cif
_cod_data_source_block I
_cod_original_cell_volume 1393.2(6)
_cod_database_code 2207425
_cod_database_fobs_code 2207425

loop_
_symmetry_equiv_pos_as_xyz
'x, y, z'
'-x, -y, -z'

loop_
_atom_site_label
_atom_site_fract_x
_atom_site_fract_y
_atom_site_fract_z
_atom_site_U_iso_or_equiv
_atom_site_adp_type
_atom_site_calc_flag
_atom_site_refinement_flags
_atom_site_occupancy
_atom_site_type_symbol
N1 0.5128(3) 0.19725(14) 0.18886(15) 0.0524(6) Uani d . 1 N
C1 0.0375(4) 0.73899(17) 0.27318(17) 0.0439(6) Uani d . 1 C
C2 -0.1596(4) 0.72156(18) 0.30632(18) 0.0537(7) Uani d . 1 C
H2 -0.2209 0.6586 0.2924 0.064 Uiso calc R 1 H
C3 -0.2686(5) 0.7962(2) 0.3601(2) 0.0628(8) Uani d . 1 C
H3 -0.4018 0.7828 0.3817 0.075 Uiso calc R 1 H
C4 -0.1809(5) 0.8891(2) 0.3816(2) 0.0626(8) Uani d . 1 C
H4 -0.2534 0.9392 0.4179 0.075 Uiso calc R 1 H
C5 0.0144(5) 0.90800(19) 0.3491(2) 0.0615(8) Uani d . 1 C
H5 0.0744 0.9712 0.3636 0.074 Uiso calc R 1 H
C6 0.1233(4) 0.83421(18) 0.29494(18) 0.0532(7) Uani d . 1 C
H6 0.2550 0.8481 0.2728 0.064 Uiso calc R 1 H
C7 0.1752(4) 0.64209(16) 0.11697(18) 0.0441(6) Uani d . 1 C
C8 0.0105(4) 0.65621(19) 0.0679(2) 0.0570(7) Uani d . 1 C
H8 -0.1136 0.6779 0.0966 0.068 Uiso calc R 1 H
C9 0.0289(5) 0.6385(2) -0.0226(2) 0.0696(9) Uani d . 1 C
H9 -0.0841 0.6473 -0.0544 0.083 Uiso calc R 1 H
C10 0.2104(5) 0.6083(2) -0.0660(2) 0.0720(9) Uani d . 1 C
H10 0.2213 0.5969 -0.1270 0.086 Uiso calc R 1 H
C11 0.3773(5) 0.5947(2) -0.0192(2) 0.0693(8) Uani d . 1 C
H11 0.5016 0.5740 -0.0483 0.083 Uiso calc R 1 H
C12 0.3587(5) 0.61209(18) 0.0715(2) 0.0585(7) Uani d . 1 C
H12 0.4728 0.6034 0.1029 0.070 Uiso calc R 1 H
C13 0.1544(4) 0.65992(16) 0.21373(17) 0.0422(6) Uani d . 1 C
C14 0.2390(4) 0.60759(16) 0.24752(18) 0.0477(7) Uani d . 1 C
H14 0.2917 0.5534 0.2052 0.057 Uiso calc R 1 H
C15 0.2540(4) 0.62885(17) 0.34325(18) 0.0505(7) Uani d . 1 C
H15 0.2022 0.6837 0.3848 0.061 Uiso calc R 1 H
C16 0.3344(4) 0.57849(17) 0.37991(18) 0.0495(7) Uani d . 1 C
H16 0.3571 0.6080 0.4445 0.059 Uiso calc R 1 H
C17 0.3901(4) 0.48203(16) 0.32873(17) 0.0424(6) Uani d . 1 C
C18 0.2505(4) 0.40865(16) 0.25323(17) 0.0460(6) Uani d . 1 C
H18 0.1252 0.4229 0.2339 0.055 Uiso calc R 1 H
C19 0.2900(4) 0.31596(16) 0.20607(17) 0.0439(6) Uani d . 1 C
H19 0.1927 0.2694 0.1556 0.053 Uiso calc R 1 H
C20 0.4755(4) 0.29123(17) 0.23358(17) 0.0424(6) Uani d . 1 C
C21 0.6171(4) 0.36473(17) 0.30876(17) 0.0466(7) Uani d . 1 C
H21 0.7428 0.3502 0.3276 0.056 Uiso calc R 1 H
C22 0.5788(4) 0.45827(17) 0.35649(17) 0.0435(6) Uani d . 1 C
C23 0.7395(4) 0.53356(18) 0.43739(19) 0.0610(8) Uani d . 1 C
H23A 0.6664 0.5561 0.4933 0.091 Uiso calc R 1 H
H23B 0.7931 0.5867 0.4261 0.091 Uiso calc R 1 H
H23C 0.8613 0.5057 0.4443 0.091 Uiso calc R 1 H
C24 0.7210(4) 0.1748(2) 0.20850(19) 0.0587(8) Uani d . 1 C
H24A 0.8401 0.2244 0.2120 0.070 Uiso calc R 1 H
H24B 0.7403 0.1141 0.1566 0.070 Uiso calc R 1 H
C25 0.7428(4) 0.16712(17) 0.29677(18) 0.0486(7) Uani d . 1 C
C26 0.5675(5) 0.1316(2) 0.3292(2) 0.0642(8) Uani d . 1 C
H26 0.4272 0.1150 0.2982 0.077 Uiso calc R 1 H
C27 0.5952(6) 0.1199(2) 0.4075(2) 0.0761(9) Uani d . 1 C
H27 0.4746 0.0954 0.4286 0.091 Uiso calc R 1 H
C28 0.8019(7) 0.1447(2) 0.4535(2) 0.0733(10) Uani d . 1 C
H28 0.8221 0.1365 0.5058 0.088 Uiso calc R 1 H
C29 0.9765(6) 0.1810(2) 0.4228(2) 0.0786(10) Uani d . 1 C
H29 1.1162 0.1982 0.4544 0.094 Uiso calc R 1 H
C30 0.9489(5) 0.1928(2) 0.3453(2) 0.0667(8) Uani d . 1 C
H30 1.0701 0.2183 0.3253 0.080 Uiso calc R 1 H
C31 0.3526(4) 0.12062(17) 0.11640(18) 0.0538(7) Uani d . 1 C
H31A 0.2069 0.1263 0.1378 0.065 Uiso calc R 1 H
H31B 0.3827 0.0592 0.1076 0.065 Uiso calc R 1 H
C32 0.3481(4) 0.11918(16) 0.02341(18) 0.0451(6) Uani d . 1 C
C33 0.5377(5) 0.14524(19) -0.0090(2) 0.0596(7) Uani d . 1 C
H33 0.6711 0.1659 0.0279 0.072 Uiso calc R 1 H
C34 0.5347(5) 0.1415(2) -0.0952(2) 0.0725(9) Uani d . 1 C
H34 0.6649 0.1597 -0.1157 0.087 Uiso calc R 1 H
C35 0.3391(6) 0.1108(2) -0.1507(2) 0.0771(9) Uani d . 1 C
H35 0.3366 0.1076 -0.2090 0.093 Uiso calc R 1 H
C36 0.1491(6) 0.0851(2) -0.1199(2) 0.0788(10) Uani d . 1 C
H36 0.0163 0.0642 -0.1573 0.095 Uiso calc R 1 H
C37 0.1524(5) 0.08980(19) -0.0332(2) 0.0624(8) Uani d . 1 C
H37 0.0211 0.0729 -0.0125 0.075 Uiso calc R 1 H

loop_
_atom_site_aniso_label
_atom_site_aniso_U_11
_atom_site_aniso_U_22
_atom_site_aniso_U_33
_atom_site_aniso_U_12
_atom_site_aniso_U_13
_atom_site_aniso_U_23
N1 0.0677(15) 0.0485(13) 0.0450(15) 0.0217(12) -0.0033(11) 0.0224(11)
C1 0.0528(16) 0.0445(15) 0.0393(16) 0.0091(13) -0.0023(12) 0.0241(12)
C2 0.0551(17) 0.0488(16) 0.0564(19) 0.0083(14) 0.0018(14) 0.0248(14)
C3 0.0539(17) 0.070(2) 0.064(2) 0.0195(16) 0.0072(14) 0.0291(16)
C4 0.080(2) 0.0566(19) 0.052(2) 0.0294(17) 0.0027(16) 0.0213(15)
C5 0.088(2) 0.0419(15) 0.056(2) 0.0143(16) 0.0002(16) 0.0237(14)
C6 0.0666(18) 0.0480(16) 0.0522(19) 0.0102(14) 0.0067(14) 0.0300(14)
C7 0.0497(16) 0.0396(14) 0.0430(17) 0.0053(12) 0.0013(12) 0.0207(12)
C8 0.0541(17) 0.0698(18) 0.052(2) 0.0128(14) 0.0038(14) 0.0322(16)
C9 0.068(2) 0.087(2) 0.056(2) 0.0038(17) -0.0072(16) 0.0387(18)
C10 0.088(2) 0.077(2) 0.048(2) 0.0058(19) 0.0050(18) 0.0299(17)
C11 0.078(2) 0.074(2) 0.062(2) 0.0241(17) 0.0230(17) 0.0339(17)
C12 0.0666(19) 0.0628(17) 0.056(2) 0.0223(15) 0.0112(15) 0.0335(15)
C13 0.0465(15) 0.0370(13) 0.0429(16) 0.0050(12) -0.0011(12) 0.0197(12)
C14 0.0604(17) 0.0375(14) 0.0427(17) 0.0121(12) 0.0040(12) 0.0162(12)
C15 0.0638(18) 0.0432(14) 0.0424(17) 0.0148(13) 0.0044(13) 0.0172(13)
C16 0.0626(17) 0.0459(15) 0.0422(17) 0.0098(13) 0.0011(13) 0.0229(13)
C17 0.0502(15) 0.0431(14) 0.0386(16) 0.0083(12) 0.0025(12) 0.0236(13)
C18 0.0490(15) 0.0475(15) 0.0491(17) 0.0131(13) -0.0005(12) 0.0279(14)
C19 0.0465(15) 0.0435(14) 0.0428(16) 0.0055(12) -0.0046(12) 0.0225(12)
C20 0.0487(15) 0.0466(15) 0.0406(16) 0.0128(12) 0.0047(12) 0.0267(13)
C21 0.0447(15) 0.0557(16) 0.0499(18) 0.0124(13) 0.0008(12) 0.0329(14)
C22 0.0440(15) 0.0480(15) 0.0395(16) 0.0016(12) -0.0039(12) 0.0238(13)
C23 0.0601(18) 0.0607(17) 0.060(2) 0.0028(14) -0.0101(14) 0.0296(15)
C24 0.0744(19) 0.0685(18) 0.0487(19) 0.0375(15) 0.0140(14) 0.0331(15)
C25 0.0614(18) 0.0474(15) 0.0448(17) 0.0263(14) 0.0075(14) 0.0233(13)
C26 0.069(2) 0.078(2) 0.056(2) 0.0186(16) 0.0022(15) 0.0390(17)
C27 0.100(3) 0.080(2) 0.062(2) 0.019(2) 0.0135(19) 0.0445(19)
C28 0.127(3) 0.0548(18) 0.042(2) 0.035(2) -0.004(2) 0.0210(16)
C29 0.095(3) 0.077(2) 0.064(2) 0.028(2) -0.0167(19) 0.0311(19)
C30 0.069(2) 0.075(2) 0.064(2) 0.0215(16) 0.0008(16) 0.0364(17)
C31 0.0753(19) 0.0401(14) 0.0515(19) 0.0132(14) 0.0068(15) 0.0255(14)
C32 0.0610(18) 0.0348(13) 0.0395(17) 0.0090(13) 0.0035(13) 0.0177(12)
C33 0.0672(19) 0.0643(18) 0.051(2) 0.0069(15) -0.0011(15) 0.0323(16)
C34 0.084(2) 0.084(2) 0.061(2) 0.0103(18) 0.0144(18) 0.0456(19)
C35 0.107(3) 0.080(2) 0.050(2) 0.016(2) -0.002(2) 0.0353(18)
C36 0.087(3) 0.087(2) 0.062(2) 0.011(2) -0.0166(19) 0.036(2)
C37 0.0605(19) 0.0654(18) 0.062(2) 0.0084(15) -0.0002(15) 0.0313(16)

loop_
_atom_type_symbol
_atom_type_description
_atom_type_scat_dispersion_real
_atom_type_scat_dispersion_imag
_atom_type_scat_source
C C 0.0033 0.0016 'International Tables Vol C Tables 4.2.6.8 and 6.1.1.4'
H H 0.0000 0.0000 'International Tables Vol C Tables 4.2.6.8 and 6.1.1.4'
N N 0.0061 0.0033 'International Tables Vol C Tables 4.2.6.8 and 6.1.1.4'

loop_
_geom_angle_atom_site_label_1
_geom_angle_atom_site_label_2
_geom_angle_atom_site_label_3
_geom_angle
C20 N1 C31 120.73(19)
C20 N1 C24 120.6(2)
C31 N1 C24 118.5(2)
C2 C1 C6 117.7(2)
C2 C1 C13 122.1(2)
C6 C1 C13 120.2(2)
C1 C2 C3 121.2(3)
C1 C2 H2 119.4
C3 C2 H2 119.4
C4 C3 C2 120.2(3)
C4 C3 H3 119.9
C2 C3 H3 119.9
C3 C4 C5 119.5(3)
C3 C4 H4 120.3
C5 C4 H4 120.3
C4 C5 C6 120.7(3)
C4 C5 H5 119.6
C6 C5 H5 119.6
C5 C6 C1 120.6(3)
C5 C6 H6 119.7
C1 C6 H6 119.7
C12 C7 C8 117.0(3)
C12 C7 C13 122.0(2)
C8 C7 C13 121.0(2)
C9 C8 C7 120.9(3)
C9 C8 H8 119.6
C7 C8 H8 119.6
C10 C9 C8 120.9(3)
C10 C9 H9 119.5
C8 C9 H9 119.5
C9 C10 C11 119.7(3)
C9 C10 H10 120.2
C11 C10 H10 120.2
C10 C11 C12 119.5(3)
C10 C11 H11 120.3
C12 C11 H11 120.3
C11 C12 C7 122.0(3)
C11 C12 H12 119.0
C7 C12 H12 119.0
C14 C13 C7 122.0(2)
C14 C13 C1 121.0(2)
C7 C13 C1 117.01(19)
C13 C14 C15 125.3(2)
C13 C14 H14 117.3
C15 C14 H14 117.3
C16 C15 C14 127.4(2)
C16 C15 H15 116.3
C14 C15 H15 116.3
C15 C16 C17 126.9(2)
C15 C16 H16 116.6
C17 C16 H16 116.6
C18 C17 C22 117.3(2)
C18 C17 C16 120.7(2)
C22 C17 C16 121.9(2)
C19 C18 C17 122.8(2)
C19 C18 H18 118.6
C17 C18 H18 118.6
C18 C19 C20 120.4(2)
C18 C19 H19 119.8
C20 C19 H19 119.8
N1 C20 C21 122.0(2)
N1 C20 C19 121.0(2)
C21 C20 C19 117.0(2)
C22 C21 C20 122.9(2)
C22 C21 H21 118.5
C20 C21 H21 118.5
C21 C22 C17 119.5(2)
C21 C22 C23 119.7(2)
C17 C22 C23 120.8(2)
C22 C23 H23A 109.5
C22 C23 H23B 109.5
H23A C23 H23B 109.5
C22 C23 H23C 109.5
H23A C23 H23C 109.5
H23B C23 H23C 109.5
N1 C24 C25 115.5(2)
N1 C24 H24A 108.4
C25 C24 H24A 108.4
N1 C24 H24B 108.4
C25 C24 H24B 108.4
H24A C24 H24B 107.5
C26 C25 C30 118.1(3)
C26 C25 C24 122.5(3)
C30 C25 C24 119.3(3)
C25 C26 C27 121.2(3)
C25 C26 H26 119.4
C27 C26 H26 119.4
C28 C27 C26 119.5(3)
C28 C27 H27 120.2
C26 C27 H27 120.2
C29 C28 C27 119.9(3)
C29 C28 H28 120.1
C27 C28 H28 120.1
C28 C29 C30 120.6(3)
C28 C29 H29 119.7
C30 C29 H29 119.7
C29 C30 C25 120.8(3)
C29 C30 H30 119.6
C25 C30 H30 119.6
N1 C31 C32 115.6(2)
N1 C31 H31A 108.4
C32 C31 H31A 108.4
N1 C31 H31B 108.4
C32 C31 H31B 108.4
H31A C31 H31B 107.5
C33 C32 C37 117.6(3)
C33 C32 C31 121.4(2)
C37 C32 C31 121.0(3)
C32 C33 C34 121.5(3)
C32 C33 H33 119.3
C34 C33 H33 119.3
C35 C34 C33 119.9(3)
C35 C34 H34 120.0
C33 C34 H34 120.0
C36 C35 C34 119.7(3)
C36 C35 H35 120.1
C34 C35 H35 120.1
C35 C36 C37 120.2(3)
C35 C36 H36 119.9
C37 C36 H36 119.9
C36 C37 C32 121.1(3)
C36 C37 H37 119.4
C32 C37 H37 119.4

loop_
_geom_bond_atom_site_label_1
_geom_bond_atom_site_label_2
_geom_bond_distance
N1 C20 1.386(3)
N1 C31 1.452(3)
N1 C24 1.455(3)
C1 C2 1.377(3)
C1 C6 1.396(3)
C1 C13 1.487(3)
C2 C3 1.389(3)
C2 H2 0.9300
C3 C4 1.367(4)
C3 H3 0.9300
C4 C5 1.368(4)
C4 H4 0.9300
C5 C6 1.381(3)
C5 H5 0.9300
C6 H6 0.9300
C7 C12 1.385(3)
C7 C8 1.393(3)
C7 C13 1.480(3)
C8 C9 1.378(4)
C8 H8 0.9300
C9 C10 1.363(4)
C9 H9 0.9300
C10 C11 1.375(4)
C10 H10 0.9300
C11 C12 1.384(4)
C11 H11 0.9300
C12 H12 0.9300
C13 C14 1.353(3)
C14 C15 1.434(3)
C14 H14 0.9300
C15 C16 1.347(3)
C15 H15 0.9300
C16 C17 1.467(3)
C16 H16 0.9300
C17 C18 1.392(3)
C17 C22 1.409(3)
C18 C19 1.375(3)
C18 H18 0.9300
C19 C20 1.400(3)
C19 H19 0.9300
C20 C21 1.396(3)
C21 C22 1.384(3)
C21 H21 0.9300
C22 C23 1.509(3)
C23 H23A 0.9600
C23 H23B 0.9600
C23 H23C 0.9600
C24 C25 1.508(3)
C24 H24A 0.9700
C24 H24B 0.9700
C25 C26 1.367(4)
C25 C30 1.384(3)
C26 C27 1.387(4)
C26 H26 0.9300
C27 C28 1.372(4)
C27 H27 0.9300
C28 C29 1.354(4)
C28 H28 0.9300
C29 C30 1.374(4)
C29 H29 0.9300
C30 H30 0.9300
C31 C32 1.507(3)
C31 H31A 0.9700
C31 H31B 0.9700
C32 C33 1.374(3)
C32 C37 1.384(3)
C33 C34 1.380(4)
C33 H33 0.9300
C34 C35 1.372(4)
C34 H34 0.9300
C35 C36 1.360(4)
C35 H35 0.9300
C36 C37 1.381(4)
C36 H36 0.9300
C37 H37 0.9300

loop_
_geom_torsion_atom_site_label_1
_geom_torsion_atom_site_label_2
_geom_torsion_atom_site_label_3
_geom_torsion_atom_site_label_4
_geom_torsion
C6 C1 C2 C3 -0.5(4)
C13 C1 C2 C3 -178.6(2)
C1 C2 C3 C4 -0.2(4)
C2 C3 C4 C5 0.4(4)
C3 C4 C5 C6 0.0(4)
C4 C5 C6 C1 -0.7(4)
C2 C1 C6 C5 0.9(4)
C13 C1 C6 C5 179.1(2)
C12 C7 C8 C9 1.6(4)
C13 C7 C8 C9 -179.3(2)
C7 C8 C9 C10 -1.1(4)
C8 C9 C10 C11 0.3(5)
C9 C10 C11 C12 -0.1(5)
C10 C11 C12 C7 0.6(4)
C8 C7 C12 C11 -1.3(4)
C13 C7 C12 C11 179.5(2)
C12 C7 C13 C14 -33.6(4)
C8 C7 C13 C14 147.3(3)
C12 C7 C13 C1 145.9(2)
C8 C7 C13 C1 -33.2(3)
C2 C1 C13 C14 -65.6(3)
C6 C1 C13 C14 116.3(3)
C2 C1 C13 C7 114.9(3)
C6 C1 C13 C7 -63.2(3)
C7 C13 C14 C15 170.6(2)
C1 C13 C14 C15 -8.9(4)
C13 C14 C15 C16 179.3(3)
C14 C15 C16 C17 -11.2(4)
C15 C16 C17 C18 -43.3(4)
C15 C16 C17 C22 140.2(3)
C22 C17 C18 C19 0.0(4)
C16 C17 C18 C19 -176.7(2)
C17 C18 C19 C20 0.6(4)
C31 N1 C20 C21 174.4(2)
C24 N1 C20 C21 -10.4(4)
C31 N1 C20 C19 -4.2(4)
C24 N1 C20 C19 171.0(2)
C18 C19 C20 N1 177.6(2)
C18 C19 C20 C21 -1.1(4)
N1 C20 C21 C22 -177.7(2)
C19 C20 C21 C22 1.0(4)
C20 C21 C22 C17 -0.4(4)
C20 C21 C22 C23 179.7(2)
C18 C17 C22 C21 -0.2(4)
C16 C17 C22 C21 176.5(2)
C18 C17 C22 C23 179.7(2)
C16 C17 C22 C23 -3.6(4)
C20 N1 C24 C25 79.5(3)
C31 N1 C24 C25 -105.2(3)
N1 C24 C25 C26 34.3(3)
N1 C24 C25 C30 -148.7(2)
C30 C25 C26 C27 -1.1(4)
C24 C25 C26 C27 176.0(2)
C25 C26 C27 C28 0.2(4)
C26 C27 C28 C29 0.6(4)
C27 C28 C29 C30 -0.4(5)
C28 C29 C30 C25 -0.5(4)
C26 C25 C30 C29 1.2(4)
C24 C25 C30 C29 -176.0(2)
C20 N1 C31 C32 75.9(3)
C24 N1 C31 C32 -99.4(3)
N1 C31 C32 C33 35.1(3)
N1 C31 C32 C37 -146.0(2)
C37 C32 C33 C34 -0.6(4)
C31 C32 C33 C34 178.2(2)
C32 C33 C34 C35 -0.3(4)
C33 C34 C35 C36 0.6(5)
C34 C35 C36 C37 0.0(5)
C35 C36 C37 C32 -1.0(4)
C33 C32 C37 C36 1.3(4)
C31 C32 C37 C36 -177.6(2)

loop_
_cod_related_entry_id
_cod_related_entry_database
_cod_related_entry_code
1 ChemSpider 21180052
